data_7213784
loop_
_publ_author_name
'Wu, Zhe'
'Sun, Wujuan'
'Chai, Ying'
'Zhao, Wenjie'
'Wu, He'
'Shi, Ting'
'Yang, Xuwu'

_publ_section_title
;
 A series of coordination polymers based on a new
 2&#x2032;,5&#x2032;-dimethyl-1,1&#x2032;:4&#x2032;,1&#x2032;&#x2032;-terphenyl-3,3&#x2032;&#x2032;-dicarboxylic
 acid ligand: structures, luminescence, and magnetic properties
;
_journal_issue 3
_journal_name_full CrystEngComm
_journal_page_first 406
_journal_paper_doi 10.1039/c3ce41971a
_journal_volume 16
_journal_year 2014
_chemical_formula_sum 'C90 H64 Mn3 N4 O12'
_chemical_formula_weight 1558.31
_chemical_name_systematic
; 
 ? 
;
_space_group_IT_number 14
_symmetry_cell_setting monoclinic
_symmetry_space_group_name_Hall '-P 2yn'
_symmetry_space_group_name_H-M 'P 1 21/n 1'
_atom_sites_solution_hydrogens geom
_atom_sites_solution_primary direct
_atom_sites_solution_secondary difmap
_audit_creation_method SHELXL-97
_cell_angle_alpha 90.00
_cell_angle_beta 91.055(2)
_cell_angle_gamma 90.00
_cell_formula_units_Z 2
_cell_length_a 11.3771(14)
_cell_length_b 22.530(3)
_cell_length_c 14.3009(17)
_cell_measurement_reflns_used 3447
_cell_measurement_temperature 296(2)
_cell_measurement_theta_max 21.936
_cell_measurement_theta_min 2.770
_cell_volume 3665.1(8)
_computing_structure_refinement 'SHELXL-97 (Sheldrick, 1997)'
_computing_structure_solution 'SHELXS-97 (Sheldrick, 1990)'
_diffrn_ambient_temperature 296(2)
_diffrn_measured_fraction_theta_full 1.000
_diffrn_measured_fraction_theta_max 1.000
_diffrn_radiation_monochromator graphite
_diffrn_radiation_source 'fine-focus sealed tube'
_diffrn_radiation_type MoK\a
_diffrn_radiation_wavelength 0.71073
_diffrn_reflns_av_R_equivalents 0.0427
_diffrn_reflns_av_sigmaI/netI 0.0542
_diffrn_reflns_limit_h_max 13
_diffrn_reflns_limit_h_min -13
_diffrn_reflns_limit_k_max 26
_diffrn_reflns_limit_k_min -24
_diffrn_reflns_limit_l_max 15
_diffrn_reflns_limit_l_min -17
_diffrn_reflns_number 18219
_diffrn_reflns_theta_full 25.00
_diffrn_reflns_theta_max 25.00
_diffrn_reflns_theta_min 1.69
_exptl_absorpt_coefficient_mu 0.579
_exptl_absorpt_correction_T_max 0.901
_exptl_absorpt_correction_T_min 0.858
_exptl_absorpt_correction_type multi-scan
_exptl_absorpt_process_details sadabs
_exptl_crystal_colour yellow
_exptl_crystal_density_diffrn 1.412
_exptl_crystal_density_method 'not measured'
_exptl_crystal_description strip
_exptl_crystal_F_000 1606
_exptl_crystal_size_max 0.30
_exptl_crystal_size_mid 0.22
_exptl_crystal_size_min 0.18
_refine_diff_density_max 0.389
_refine_diff_density_min -0.578
_refine_diff_density_rms 0.129
_refine_ls_extinction_method none
_refine_ls_goodness_of_fit_ref 1.000
_refine_ls_hydrogen_treatment constr
_refine_ls_matrix_type full
_refine_ls_number_parameters 496
_refine_ls_number_reflns 6450
_refine_ls_number_restraints 0
_refine_ls_restrained_S_all 1.000
_refine_ls_R_factor_all 0.0767
_refine_ls_R_factor_gt 0.0449
_refine_ls_shift/su_max 0.014
_refine_ls_shift/su_mean 0.002
_refine_ls_structure_factor_coef Fsqd
_refine_ls_weighting_details 'calc w=1/[\s^2^(Fo^2^)+(0.0910P)^2^+0.0000P] where P=(Fo^2^+2Fc^2^)/3'
_refine_ls_weighting_scheme calc
_refine_ls_wR_factor_gt 0.1237
_refine_ls_wR_factor_ref 0.1532
_reflns_number_gt 4404
_reflns_number_total 6450
_reflns_threshold_expression >2sigma(I)
_cod_data_source_file c3ce41971a.txt
_cod_data_source_block 4_0m
_cod_depositor_comments
;
The following automatic conversions were performed:

'_symmetry_cell_setting' value 'Monoclinic' changed to 'monoclinic'
according to
/usr/data/users/saulius/automatic-downloads/current/RSC/lib/dictionaries/cif_core.dic
dictionary named 'cif_core.dic' version 2.4.2 from 2011-04-26.

Automatic conversion script
Id: cif_fix_values 2281 2013-09-26 08:29:07Z andrius 
;
_cod_original_sg_symbol_H-M P2(1)/n
_cod_database_code 7213784

loop_
_symmetry_equiv_pos_as_xyz
'x, y, z'
'-x+1/2, y+1/2, -z+1/2'
'-x, -y, -z'
'x-1/2, -y-1/2, z-1/2'

loop_
_atom_site_label
_atom_site_type_symbol
_atom_site_fract_x
_atom_site_fract_y
_atom_site_fract_z
_atom_site_U_iso_or_equiv
_atom_site_adp_type
_atom_site_occupancy
_atom_site_symmetry_multiplicity
_atom_site_calc_flag
_atom_site_refinement_flags
Mn1 Mn 0.5000 0.0000 1.0000 0.0364(2) Uani 1 2 d S
Mn2 Mn 0.78317(4) -0.04950(2) 1.07462(3) 0.04186(18) Uani 1 1 d .
O3 O 0.8315(2) -0.03526(11) 0.93733(16) 0.0517(6) Uani 1 1 d .
O2 O 0.8204(2) 0.04258(10) 1.11693(18) 0.0553(6) Uani 1 1 d .
O5 O 0.50403(19) 0.09339(10) 0.95476(16) 0.0483(6) Uani 1 1 d .
O6 O 0.6825(2) -0.12139(10) 1.03095(18) 0.0559(7) Uani 1 1 d .
N1 N 0.9538(2) -0.08690(12) 1.12526(19) 0.0456(7) Uani 1 1 d .
O4 O 0.3558(2) 0.01369(11) 1.09538(16) 0.0541(6) Uani 1 1 d .
O1 O 0.63352(19) 0.01869(10) 1.10910(15) 0.0428(5) Uani 1 1 d .
C2 C 0.6855(3) 0.11734(14) 1.1560(2) 0.0411(8) Uani 1 1 d .
C24 C 0.4510(3) 0.19362(14) 0.9249(2) 0.0411(8) Uani 1 1 d .
C23 C 0.4233(3) 0.13110(15) 0.9522(2) 0.0432(8) Uani 1 1 d .
C1 C 0.7153(3) 0.05654(15) 1.1245(2) 0.0415(8) Uani 1 1 d .
C3 C 0.5750(3) 0.12977(14) 1.1898(2) 0.0442(8) Uani 1 1 d .
H3 H 0.5170 0.1007 1.1876 0.053 Uiso 1 1 calc R
C4 C 0.5498(3) 0.18527(15) 1.2270(2) 0.0483(8) Uani 1 1 d .
C15 C 0.7065(3) -0.01190(16) 0.6192(2) 0.0477(9) Uani 1 1 d .
N2 N 0.7562(3) -0.07998(13) 1.2257(2) 0.0549(8) Uani 1 1 d .
C27 C 0.4935(3) 0.30702(15) 0.8587(2) 0.0510(9) Uani 1 1 d .
H27 H 0.5064 0.3450 0.8356 0.061 Uiso 1 1 calc R
C12 C 0.7478(3) -0.02383(15) 0.8822(2) 0.0441(8) Uani 1 1 d .
C8 C 0.4308(3) 0.19739(15) 1.2646(2) 0.0474(8) Uani 1 1 d .
C26 C 0.5830(3) 0.26537(14) 0.8573(2) 0.0463(8) Uani 1 1 d .
C34 C 1.0499(3) -0.08941(15) 1.0750(3) 0.0518(9) Uani 1 1 d .
H34 H 1.0464 -0.0767 1.0131 0.062 Uiso 1 1 calc R
C14 C 0.6862(3) -0.01344(15) 0.7156(2) 0.0469(9) Uani 1 1 d .
H14 H 0.6101 -0.0081 0.7366 0.056 Uiso 1 1 calc R
C30 C 0.7013(3) 0.27985(14) 0.8217(2) 0.0455(8) Uani 1 1 d .
C39 C 0.8528(3) -0.10273(15) 1.2685(2) 0.0512(9) Uani 1 1 d .
C13 C 0.7752(3) -0.02256(14) 0.7796(2) 0.0417(8) Uani 1 1 d .
C18 C 0.8907(3) -0.02969(15) 0.7494(3) 0.0486(9) Uani 1 1 d .
H18 H 0.9519 -0.0354 0.7925 0.058 Uiso 1 1 calc R
C25 C 0.5600(3) 0.20879(14) 0.8927(2) 0.0438(8) Uani 1 1 d .
H25 H 0.6200 0.1807 0.8946 0.053 Uiso 1 1 calc R
C9 C 0.3336(3) 0.18763(16) 1.2058(3) 0.0533(9) Uani 1 1 d .
H9 H 0.3463 0.1728 1.1461 0.064 Uiso 1 1 calc R
C38 C 0.9593(3) -0.10600(14) 1.2137(3) 0.0491(9) Uani 1 1 d .
C20 C 0.5039(3) -0.03835(17) 0.5718(3) 0.0563(10) Uani 1 1 d .
H20 H 0.5065 -0.0652 0.6212 0.068 Uiso 1 1 calc R
C21 C 0.4007(3) -0.03436(17) 0.5199(3) 0.0550(10) Uani 1 1 d .
C19 C 0.6042(3) -0.00496(16) 0.5553(2) 0.0491(9) Uani 1 1 d .
C10 C 0.4125(3) 0.21900(16) 1.3540(3) 0.0521(9) Uani 1 1 d .
C33 C 0.7983(3) 0.27057(15) 0.8806(3) 0.0512(9) Uani 1 1 d .
H33 H 0.7856 0.2567 0.9408 0.061 Uiso 1 1 calc R
C29 C 0.3638(3) 0.23649(15) 0.9257(3) 0.0514(9) Uani 1 1 d .
H29 H 0.2898 0.2271 0.9480 0.062 Uiso 1 1 calc R
C16 C 0.8212(3) -0.01911(17) 0.5913(3) 0.0562(9) Uani 1 1 d .
H16 H 0.8375 -0.0178 0.5279 0.067 Uiso 1 1 calc R
C17 C 0.9122(3) -0.02816(17) 0.6544(2) 0.0532(9) Uani 1 1 d .
H17 H 0.9883 -0.0333 0.6333 0.064 Uiso 1 1 calc R
C7 C 0.7702(3) 0.16132(16) 1.1548(3) 0.0553(10) Uani 1 1 d .
H7 H 0.8445 0.1531 1.1319 0.066 Uiso 1 1 calc R
C28 C 0.3858(3) 0.29258(16) 0.8941(3) 0.0571(10) Uani 1 1 d .
H28 H 0.3272 0.3213 0.8965 0.068 Uiso 1 1 calc R
C31 C 0.7196(3) 0.30119(16) 0.7317(3) 0.0510(9) Uani 1 1 d .
C5 C 0.6363(3) 0.22843(16) 1.2241(3) 0.0614(10) Uani 1 1 d .
H5 H 0.6204 0.2660 1.2475 0.074 Uiso 1 1 calc R
C37 C 1.0631(4) -0.12870(16) 1.2549(3) 0.0627(11) Uani 1 1 d .
C6 C 0.7445(3) 0.21738(17) 1.1877(3) 0.0648(11) Uani 1 1 d .
H6 H 0.8004 0.2474 1.1852 0.078 Uiso 1 1 calc R
C40 C 0.8544(4) -0.12371(17) 1.3598(3) 0.0667(11) Uani 1 1 d .
C32 C 0.6207(3) 0.3107(2) 0.6601(3) 0.0678(11) Uani 1 1 d .
H32A H 0.5815 0.3475 0.6729 0.102 Uiso 1 1 calc R
H32B H 0.5655 0.2786 0.6638 0.102 Uiso 1 1 calc R
H32C H 0.6527 0.3121 0.5985 0.102 Uiso 1 1 calc R
C35 C 1.1571(3) -0.11059(17) 1.1118(3) 0.0669(12) Uani 1 1 d .
H35 H 1.2237 -0.1111 1.0750 0.080 Uiso 1 1 calc R
C45 C 0.6576(4) -0.0788(2) 1.2737(3) 0.0674(11) Uani 1 1 d .
H45 H 0.5908 -0.0630 1.2448 0.081 Uiso 1 1 calc R
C11 C 0.5106(4) 0.2305(2) 1.4237(3) 0.0791(14) Uani 1 1 d .
H11A H 0.5700 0.2006 1.4176 0.119 Uiso 1 1 calc R
H11B H 0.4801 0.2294 1.4859 0.119 Uiso 1 1 calc R
H11C H 0.5441 0.2689 1.4122 0.119 Uiso 1 1 calc R
C44 C 0.6483(5) -0.0997(2) 1.3639(3) 0.0788(13) Uani 1 1 d .
H44 H 0.5765 -0.0991 1.3940 0.095 Uiso 1 1 calc R
C43 C 0.7455(5) -0.12104(19) 1.4076(3) 0.0776(13) Uani 1 1 d .
H43 H 0.7415 -0.1341 1.4692 0.093 Uiso 1 1 calc R
C42 C 1.0596(5) -0.1486(2) 1.3499(3) 0.0776(13) Uani 1 1 d .
H42 H 1.1279 -0.1633 1.3781 0.093 Uiso 1 1 calc R
C22 C 0.2982(4) -0.0744(2) 0.5459(3) 0.0880(15) Uani 1 1 d .
H22A H 0.2416 -0.0519 0.5800 0.132 Uiso 1 1 calc R
H22B H 0.3267 -0.1066 0.5842 0.132 Uiso 1 1 calc R
H22C H 0.2618 -0.0900 0.4900 0.132 Uiso 1 1 calc R
C36 C 1.1629(4) -0.13021(17) 1.2010(3) 0.0638(11) Uani 1 1 d .
H36 H 1.2334 -0.1446 1.2260 0.077 Uiso 1 1 calc R
C41 C 0.9611(5) -0.1466(2) 1.3994(3) 0.0843(15) Uani 1 1 d .
H41 H 0.9622 -0.1604 1.4607 0.101 Uiso 1 1 calc R

loop_
_atom_site_aniso_label
_atom_site_aniso_U_11
_atom_site_aniso_U_22
_atom_site_aniso_U_33
_atom_site_aniso_U_23
_atom_site_aniso_U_13
_atom_site_aniso_U_12
Mn1 0.0313(4) 0.0375(4) 0.0404(4) 0.0026(3) 0.0028(3) 0.0001(3)
Mn2 0.0383(3) 0.0422(3) 0.0453(3) 0.0025(2) 0.0055(2) 0.0026(2)
O3 0.0445(14) 0.0684(17) 0.0421(14) 0.0080(12) -0.0018(11) -0.0056(12)
O2 0.0386(13) 0.0522(15) 0.0755(18) -0.0093(12) 0.0119(13) 0.0051(11)
O5 0.0456(13) 0.0381(13) 0.0616(15) 0.0093(11) 0.0061(11) 0.0003(11)
O6 0.0430(14) 0.0497(15) 0.0755(18) -0.0016(12) 0.0128(13) -0.0079(11)
N1 0.0457(16) 0.0433(16) 0.0477(17) 0.0037(13) 0.0033(14) 0.0000(13)
O4 0.0479(15) 0.0699(17) 0.0451(14) 0.0025(12) 0.0132(12) 0.0051(12)
O1 0.0426(13) 0.0429(13) 0.0428(13) -0.0037(10) -0.0024(11) -0.0002(11)
C2 0.0360(17) 0.0438(19) 0.0436(19) -0.0062(14) 0.0018(15) 0.0029(15)
C24 0.0381(18) 0.0414(18) 0.0439(19) 0.0004(14) 0.0056(15) 0.0001(15)
C23 0.047(2) 0.044(2) 0.0390(19) -0.0004(14) 0.0025(16) -0.0051(17)
C1 0.0410(19) 0.047(2) 0.0372(18) -0.0002(14) 0.0062(15) 0.0058(16)
C3 0.0403(18) 0.0418(19) 0.050(2) -0.0057(15) -0.0037(16) -0.0001(15)
C4 0.0441(19) 0.047(2) 0.054(2) -0.0040(16) 0.0013(17) 0.0059(16)
C15 0.050(2) 0.052(2) 0.041(2) 0.0018(15) 0.0038(17) -0.0087(16)
N2 0.0566(19) 0.0544(19) 0.0542(19) 0.0049(15) 0.0121(16) 0.0077(15)
C27 0.054(2) 0.0385(19) 0.060(2) 0.0042(16) 0.0085(18) 0.0047(17)
C12 0.045(2) 0.0403(18) 0.047(2) -0.0017(15) 0.0064(18) -0.0057(16)
C8 0.046(2) 0.0418(19) 0.055(2) -0.0025(16) 0.0039(17) 0.0083(16)
C26 0.0448(19) 0.0396(19) 0.055(2) 0.0035(15) 0.0040(17) -0.0038(15)
C34 0.047(2) 0.045(2) 0.064(2) 0.0043(17) 0.0108(19) 0.0021(17)
C14 0.0416(19) 0.050(2) 0.049(2) 0.0050(16) 0.0031(17) -0.0048(16)
C30 0.0432(19) 0.0413(19) 0.052(2) 0.0034(16) 0.0049(17) -0.0079(15)
C39 0.066(2) 0.042(2) 0.046(2) -0.0025(16) 0.0014(19) -0.0003(18)
C13 0.0442(19) 0.0431(18) 0.0378(18) 0.0006(14) 0.0037(15) -0.0008(15)
C18 0.041(2) 0.049(2) 0.056(2) 0.0021(17) 0.0012(17) 0.0000(16)
C25 0.0376(17) 0.0400(19) 0.054(2) 0.0027(15) 0.0067(16) 0.0019(15)
C9 0.049(2) 0.057(2) 0.054(2) -0.0127(18) 0.0023(18) 0.0104(17)
C38 0.059(2) 0.0336(18) 0.054(2) 0.0015(16) -0.0065(19) -0.0020(16)
C20 0.061(2) 0.063(2) 0.045(2) 0.0147(17) 0.0017(19) -0.0136(19)
C21 0.050(2) 0.066(2) 0.049(2) 0.0096(18) -0.0015(18) -0.0167(18)
C19 0.053(2) 0.055(2) 0.0396(19) 0.0014(16) -0.0004(17) -0.0094(17)
C10 0.049(2) 0.050(2) 0.057(2) -0.0081(17) -0.0042(18) 0.0094(17)
C33 0.056(2) 0.047(2) 0.050(2) 0.0110(16) 0.0066(18) -0.0093(17)
C29 0.0405(19) 0.055(2) 0.059(2) 0.0039(17) 0.0120(17) 0.0014(17)
C16 0.059(2) 0.067(2) 0.043(2) 0.0027(18) 0.0099(19) -0.006(2)
C17 0.046(2) 0.068(2) 0.047(2) -0.0048(18) 0.0120(18) 0.0023(18)
C7 0.0385(19) 0.055(2) 0.073(3) -0.0079(19) 0.0075(18) -0.0016(17)
C28 0.054(2) 0.046(2) 0.071(3) 0.0042(18) 0.011(2) 0.0111(18)
C31 0.045(2) 0.052(2) 0.055(2) 0.0053(17) 0.0000(17) -0.0064(17)
C5 0.054(2) 0.042(2) 0.088(3) -0.0120(19) 0.007(2) 0.0032(18)
C37 0.072(3) 0.041(2) 0.074(3) 0.0007(19) -0.023(2) 0.0025(19)
C6 0.054(2) 0.049(2) 0.091(3) -0.011(2) 0.005(2) -0.0116(19)
C40 0.099(3) 0.055(2) 0.046(2) -0.0021(18) 0.002(2) -0.001(2)
C32 0.052(2) 0.090(3) 0.061(2) 0.010(2) -0.003(2) -0.009(2)
C35 0.043(2) 0.054(2) 0.103(4) 0.001(2) 0.004(2) 0.0057(18)
C45 0.071(3) 0.082(3) 0.049(2) 0.007(2) 0.022(2) 0.010(2)
C11 0.060(3) 0.105(4) 0.072(3) -0.027(3) -0.015(2) 0.017(2)
C44 0.097(4) 0.075(3) 0.065(3) 0.001(2) 0.031(3) 0.002(3)
C43 0.121(4) 0.063(3) 0.050(3) 0.001(2) 0.019(3) -0.003(3)
C42 0.084(3) 0.082(3) 0.066(3) 0.013(2) -0.022(3) 0.006(3)
C22 0.070(3) 0.107(4) 0.086(3) 0.041(3) -0.016(3) -0.037(3)
C36 0.054(2) 0.055(2) 0.082(3) 0.000(2) -0.012(2) 0.0079(19)
C41 0.118(4) 0.077(3) 0.057(3) 0.010(2) -0.026(3) 0.000(3)

loop_
_atom_type_symbol
_atom_type_description
_atom_type_scat_dispersion_real
_atom_type_scat_dispersion_imag
_atom_type_scat_source
C C 0.0033 0.0016 'International Tables Vol C Tables 4.2.6.8 and 6.1.1.4'
H H 0.0000 0.0000 'International Tables Vol C Tables 4.2.6.8 and 6.1.1.4'
N N 0.0061 0.0033 'International Tables Vol C Tables 4.2.6.8 and 6.1.1.4'
O O 0.0106 0.0060 'International Tables Vol C Tables 4.2.6.8 and 6.1.1.4'
Mn Mn 0.3368 0.7283 'International Tables Vol C Tables 4.2.6.8 and 6.1.1.4'

loop_
_geom_angle_atom_site_label_1
_geom_angle_atom_site_label_2
_geom_angle_atom_site_label_3
_geom_angle
_geom_angle_site_symmetry_1
_geom_angle_site_symmetry_3
O4 Mn1 O4 180.0 3_657 .
O4 Mn1 O1 87.30(9) 3_657 .
O4 Mn1 O1 92.70(9) . .
O4 Mn1 O1 92.70(9) 3_657 3_657
O4 Mn1 O1 87.30(9) . 3_657
O1 Mn1 O1 180.0 . 3_657
O4 Mn1 O5 86.06(9) 3_657 .
O4 Mn1 O5 93.94(9) . .
O1 Mn1 O5 90.44(8) . .
O1 Mn1 O5 89.56(8) 3_657 .
O4 Mn1 O5 93.94(9) 3_657 3_657
O4 Mn1 O5 86.06(9) . 3_657
O1 Mn1 O5 89.56(8) . 3_657
O1 Mn1 O5 90.44(8) 3_657 3_657
O5 Mn1 O5 180.00(3) . 3_657
O6 Mn2 O3 89.45(10) . .
O6 Mn2 O2 157.22(9) . .
O3 Mn2 O2 93.52(10) . .
O6 Mn2 N1 106.02(10) . .
O3 Mn2 N1 96.98(10) . .
O2 Mn2 N1 96.03(10) . .
O6 Mn2 N2 88.12(11) . .
O3 Mn2 N2 168.77(10) . .
O2 Mn2 N2 92.96(10) . .
N1 Mn2 N2 73.20(10) . .
O6 Mn2 O1 100.10(9) . .
O3 Mn2 O1 107.64(9) . .
O2 Mn2 O1 57.52(8) . .
N1 Mn2 O1 144.06(9) . .
N2 Mn2 O1 83.58(9) . .
C12 O3 Mn2 114.6(2) . .
C1 O2 Mn2 94.7(2) . .
C23 O5 Mn1 129.7(2) . .
C23 O6 Mn2 127.3(2) 3_657 .
C34 N1 C38 118.5(3) . .
C34 N1 Mn2 124.4(2) . .
C38 N1 Mn2 117.1(2) . .
C12 O4 Mn1 156.1(2) 3_657 .
C1 O1 Mn1 137.9(2) . .
C1 O1 Mn2 86.81(18) . .
Mn1 O1 Mn2 102.68(9) . .
C7 C2 C3 119.8(3) . .
C7 C2 C1 119.6(3) . .
C3 C2 C1 120.5(3) . .
C25 C24 C29 118.7(3) . .
C25 C24 C23 121.1(3) . .
C29 C24 C23 120.0(3) . .
O5 C23 O6 125.7(3) . 3_657
O5 C23 C24 119.3(3) . .
O6 C23 C24 115.0(3) 3_657 .
O2 C1 O1 121.0(3) . .
O2 C1 C2 119.1(3) . .
O1 C1 C2 119.9(3) . .
C2 C3 C4 120.7(3) . .
C5 C4 C3 117.9(3) . .
C5 C4 C8 122.2(3) . .
C3 C4 C8 119.8(3) . .
C16 C15 C14 117.0(3) . .
C16 C15 C19 124.9(3) . .
C14 C15 C19 118.0(3) . .
C45 N2 C39 117.6(3) . .
C45 N2 Mn2 127.6(3) . .
C39 N2 Mn2 114.8(2) . .
C28 C27 C26 120.4(3) . .
O4 C12 O3 125.9(3) 3_657 .
O4 C12 C13 117.4(3) 3_657 .
O3 C12 C13 116.7(3) . .
C10 C8 C9 118.7(3) . .
C10 C8 C4 123.3(3) . .
C9 C8 C4 118.0(3) . .
C27 C26 C25 118.0(3) . .
C27 C26 C30 121.9(3) . .
C25 C26 C30 120.1(3) . .
N1 C34 C35 122.2(4) . .
C13 C14 C15 121.9(3) . .
C33 C30 C31 118.8(3) . .
C33 C30 C26 118.3(3) . .
C31 C30 C26 122.9(3) . .
N2 C39 C40 123.6(4) . .
N2 C39 C38 117.0(3) . .
C40 C39 C38 119.4(4) . .
C14 C13 C18 119.9(3) . .
C14 C13 C12 119.4(3) . .
C18 C13 C12 120.7(3) . .
C17 C18 C13 118.9(3) . .
C24 C25 C26 121.6(3) . .
C31 C9 C8 123.3(3) 4_566 .
N1 C38 C37 122.5(4) . .
N1 C38 C39 117.9(3) . .
C37 C38 C39 119.6(3) . .
C21 C20 C19 124.4(3) . .
C20 C21 C19 118.6(3) . 3_656
C20 C21 C22 118.4(3) . .
C19 C21 C22 123.0(3) 3_656 .
C20 C19 C21 117.0(3) . 3_656
C20 C19 C15 118.5(3) . .
C21 C19 C15 124.4(3) 3_656 .
C33 C10 C8 118.1(3) 4_566 .
C33 C10 C11 118.5(3) 4_566 .
C8 C10 C11 123.3(3) . .
C10 C33 C30 123.2(3) 4_665 .
C28 C29 C24 120.4(3) . .
C17 C16 C15 122.1(3) . .
C16 C17 C18 120.2(3) . .
C6 C7 C2 119.9(3) . .
C29 C28 C27 120.7(3) . .
C9 C31 C30 117.9(3) 4_665 .
C9 C31 C32 118.7(3) 4_665 .
C30 C31 C32 123.3(3) . .
C6 C5 C4 121.9(3) . .
C36 C37 C38 117.8(4) . .
C36 C37 C42 123.9(4) . .
C38 C37 C42 118.3(4) . .
C5 C6 C7 119.6(3) . .
C39 C40 C41 119.5(4) . .
C39 C40 C43 116.1(4) . .
C41 C40 C43 124.4(4) . .
C36 C35 C34 119.5(4) . .
N2 C45 C44 123.9(4) . .
C43 C44 C45 118.6(4) . .
C44 C43 C40 120.3(4) . .
C41 C42 C37 122.0(4) . .
C35 C36 C37 119.4(4) . .
C42 C41 C40 121.2(4) . .

loop_
_geom_bond_atom_site_label_1
_geom_bond_atom_site_label_2
_geom_bond_distance
_geom_bond_site_symmetry_2
Mn1 O4 2.175(2) 3_657
Mn1 O4 2.175(2) .
Mn1 O1 2.198(2) .
Mn1 O1 2.198(2) 3_657
Mn1 O5 2.202(2) .
Mn1 O5 2.202(2) 3_657
Mn2 O6 2.073(2) .
Mn2 O3 2.074(2) .
Mn2 O2 2.200(2) .
Mn2 N1 2.226(3) .
Mn2 N2 2.293(3) .
Mn2 O1 2.352(2) .
O3 C12 1.252(4) .
O2 C1 1.243(4) .
O5 C23 1.251(4) .
O6 C23 1.252(4) 3_657
N1 C34 1.320(4) .
N1 C38 1.336(4) .
O4 C12 1.248(4) 3_657
O1 C1 1.278(4) .
C2 C7 1.383(5) .
C2 C3 1.383(4) .
C2 C1 1.483(4) .
C24 C25 1.374(4) .
C24 C29 1.385(4) .
C24 C23 1.497(4) .
C23 O6 1.252(4) 3_657
C3 C4 1.391(4) .
C4 C5 1.385(5) .
C4 C8 1.491(5) .
C15 C16 1.382(5) .
C15 C14 1.403(5) .
C15 C19 1.475(5) .
N2 C45 1.326(5) .
N2 C39 1.348(4) .
C27 C28 1.373(5) .
C27 C26 1.386(5) .
C12 O4 1.248(4) 3_657
C12 C13 1.505(5) .
C8 C10 1.387(5) .
C8 C9 1.394(4) .
C26 C25 1.398(4) .
C26 C30 1.484(4) .
C34 C35 1.403(5) .
C14 C13 1.368(4) .
C30 C33 1.391(5) .
C30 C31 1.394(5) .
C39 C40 1.388(5) .
C39 C38 1.458(5) .
C13 C18 1.399(5) .
C18 C17 1.385(5) .
C9 C31 1.379(5) 4_566
C38 C37 1.406(5) .
C20 C21 1.381(5) .
C20 C19 1.390(5) .
C21 C19 1.393(5) 3_656
C21 C22 1.526(5) .
C19 C21 1.393(5) 3_656
C10 C33 1.381(5) 4_566
C10 C11 1.505(5) .
C33 C10 1.381(5) 4_665
C29 C28 1.367(5) .
C16 C17 1.376(5) .
C7 C6 1.381(5) .
C31 C9 1.379(5) 4_665
C31 C32 1.522(5) .
C5 C6 1.368(5) .
C37 C36 1.384(6) .
C37 C42 1.433(6) .
C40 C41 1.426(6) .
C40 C43 1.428(6) .
C35 C36 1.351(6) .
C45 C44 1.380(6) .
C44 C43 1.349(6) .
C42 C41 1.337(6) .
